data_1555962
loop_
_publ_author_name
'Zhu, Congzhi'
'Mu, Anthony U.'
'Lin, Yen-Hao'
'Guo, Zi-Hao'
'Yuan, Tianyu'
'Wheeler, Steven E.'
'Fang, Lei'

_publ_section_title
;
 Molecular Coplanarity and Self-Assembly Promoted by Intramolecular
 Hydrogen Bonds.
;
_journal_issue 24
_journal_name_full 'Organic letters'
_journal_page_first 6332
_journal_page_last 6335
_journal_paper_doi 10.1021/acs.orglett.6b03225
_journal_volume 18
_journal_year 2016
_chemical_formula_moiety 'C2 H2 Cl4, C55 H50 N2 O7'
_chemical_formula_sum 'C57 H52 Cl4 N2 O7'
_chemical_formula_weight 1018.80
_space_group_crystal_system monoclinic
_space_group_IT_number 14
_space_group_name_Hall '-P 2yn'
_space_group_name_H-M_alt 'P 1 21/n 1'
_atom_sites_solution_hydrogens geom
_atom_sites_solution_primary direct
_audit_creation_date 2016-06-28
_audit_creation_method
;
Olex2 1.2-beta
(compiled 2016.02.19 svn.r3266 for OlexSys, GUI svn.r5155)
;
_cell_angle_alpha 90
_cell_angle_beta 110.032(4)
_cell_angle_gamma 90
_cell_formula_units_Z 4
_cell_length_a 11.5586(7)
_cell_length_b 37.6596(19)
_cell_length_c 12.2407(7)
_cell_measurement_reflns_used 9929
_cell_measurement_temperature 100.0
_cell_measurement_theta_max 57.895
_cell_measurement_theta_min 2.346
_cell_volume 5005.9(5)
_computing_cell_refinement 'SAINT v8.34A (Bruker, 2013)'
_computing_data_reduction 'SAINT v8.34A (Bruker, 2013)'
_computing_molecular_graphics 'Olex2 (Dolomanov et al., 2009)'
_computing_publication_material 'Olex2 (Dolomanov et al., 2009)'
_computing_structure_refinement 'ShelXL (Sheldrick, 2015)'
_computing_structure_solution 'ShelXT (Sheldrick, 2015)'
_diffrn_ambient_temperature 100.0
_diffrn_measured_fraction_theta_full 0.990
_diffrn_measured_fraction_theta_max 0.990
_diffrn_measurement_device_type 'Bruker APEX-II CCD'
_diffrn_measurement_method '\f and \w scans'
_diffrn_radiation_type CuK\a
_diffrn_radiation_wavelength 1.54178
_diffrn_reflns_av_R_equivalents 0.1125
_diffrn_reflns_av_unetI/netI 0.0710
_diffrn_reflns_Laue_measured_fraction_full 0.990
_diffrn_reflns_Laue_measured_fraction_max 0.990
_diffrn_reflns_limit_h_max 11
_diffrn_reflns_limit_h_min -11
_diffrn_reflns_limit_k_max 37
_diffrn_reflns_limit_k_min -37
_diffrn_reflns_limit_l_max 11
_diffrn_reflns_limit_l_min -12
_diffrn_reflns_number 26450
_diffrn_reflns_point_group_measured_fraction_full 0.990
_diffrn_reflns_point_group_measured_fraction_max 0.990
_diffrn_reflns_theta_full 50.000
_diffrn_reflns_theta_max 50.000
_diffrn_reflns_theta_min 2.346
_diffrn_standards_number 0
_exptl_absorpt_coefficient_mu 2.604
_exptl_absorpt_correction_T_max 0.7514
_exptl_absorpt_correction_T_min 0.5691
_exptl_absorpt_correction_type multi-scan
_exptl_absorpt_process_details
;
SADABS-2014/3 (Bruker,2014/3) was used for absorption correction.
wR2(int) was 0.1257 before and 0.0759 after correction.
The Ratio of minimum to maximum transmission is 0.7574.
The \l/2 correction factor is Not present.
;
_exptl_crystal_colour red
_exptl_crystal_colour_primary red
_exptl_crystal_density_diffrn 1.352
_exptl_crystal_description plate
_exptl_crystal_F_000 2128
_exptl_crystal_size_max 0.316
_exptl_crystal_size_mid 0.09
_exptl_crystal_size_min 0.046
_refine_diff_density_max 0.514
_refine_diff_density_min -0.388
_refine_diff_density_rms 0.068
_refine_ls_extinction_method none
_refine_ls_goodness_of_fit_ref 1.091
_refine_ls_hydrogen_treatment constr
_refine_ls_matrix_type full
_refine_ls_number_parameters 633
_refine_ls_number_reflns 5102
_refine_ls_number_restraints 0
_refine_ls_restrained_S_all 1.091
_refine_ls_R_factor_all 0.1264
_refine_ls_R_factor_gt 0.0875
_refine_ls_shift/su_max 0.000
_refine_ls_shift/su_mean 0.000
_refine_ls_structure_factor_coef Fsqd
_refine_ls_weighting_details 'w=1/[\s^2^(Fo^2^)+(0.0302P)^2^+24.9058P] where P=(Fo^2^+2Fc^2^)/3'
_refine_ls_weighting_scheme calc
_refine_ls_wR_factor_gt 0.1576
_refine_ls_wR_factor_ref 0.1759
_reflns_Friedel_coverage 0.000
_reflns_number_gt 3508
_reflns_number_total 5102
_reflns_threshold_expression 'I > 2\s(I)'
_cod_data_source_file ol6b03225_si_002.cif
_cod_data_source_block c8hmodel
_cod_database_code 1555962
_shelx_space_group_comment
;
The symmetry employed for this shelxl refinement is uniquely defined
by the following loop, which should always be used as a source of
symmetry information in preference to the above space-group names.
They are only intended as comments.
;
_shelx_estimated_absorpt_t_max 0.890
_shelx_estimated_absorpt_t_min 0.493
_olex2_refinement_description
;
1. Fixed Uiso
 At 1.2 times of:
  All C(H) groups, All C(H,H) groups, All N(H) groups
 At 1.5 times of:
  All C(H,H,H) groups
2.a Ternary CH refined with riding coordinates:
 C1S(H1S), C2S(H2S)
2.b Secondary CH2 refined with riding coordinates:
 C40(H40A,H40B), C41(H41A,H41B), C42(H42A,H42B), C43(H43A,H43B), C44(H44A,
 H44B), C45(H45A,H45B), C46(H46A,H46B), C48(H48A,H48B), C49(H49A,H49B),
 C50(H50A,H50B), C51(H51A,H51B), C52(H52A,H52B), C53(H53A,H53B), C54(H54A,H54B)
2.c Aromatic/amide H refined with riding coordinates:
 N1(H1), N2(H2), C13(H13), C14(H14), C15(H15), C20(H20), C21(H21), C22(H22),
 C23(H23), C27(H27), C28(H28), C29(H29), C36(H36), C37(H37), C38(H38), C39(H39)
2.d Idealised Me refined as rotating group:
 C47(H47A,H47B,H47C), C55(H55A,H55B,H55C)
;
_shelx_shelxl_version_number 2014/7
_olex2_submission_special_instructions 'No special instructions were received'

loop_
_space_group_symop_operation_xyz
'x, y, z'
'-x+1/2, y+1/2, -z+1/2'
'-x, -y, -z'
'x-1/2, -y-1/2, z-1/2'

loop_
_atom_site_label
_atom_site_type_symbol
_atom_site_fract_x
_atom_site_fract_y
_atom_site_fract_z
_atom_site_U_iso_or_equiv
_atom_site_adp_type
_atom_site_occupancy
_atom_site_site_symmetry_order
_atom_site_calc_flag
_atom_site_refinement_flags_posn
Cl3S Cl 0.6222(2) 0.88959(5) 0.7360(2) 0.0613(7) Uani 1 1 d .
Cl4S Cl 0.5167(3) 0.93757(6) 0.5305(3) 0.0986(11) Uani 1 1 d .
Cl5S Cl 0.8176(2) 0.93179(6) 0.6620(3) 0.0869(9) Uani 1 1 d .
Cl6S Cl 0.6986(3) 0.90141(6) 0.4198(2) 0.0749(8) Uani 1 1 d .
C1S C 0.6028(10) 0.8978(2) 0.5706(13) 0.125(6) Uani 1 1 d .
H1S H 0.5595 0.8774 0.5208 0.151 Uiso 1 1 calc R
C2S C 0.7172(10) 0.8972(2) 0.5872(13) 0.122(6) Uani 1 1 d .
H2S H 0.7528 0.8736 0.6182 0.146 Uiso 1 1 calc R
O1 O 0.6468(4) 0.82449(12) 0.5479(4) 0.0360(13) Uani 1 1 d .
O2 O 0.9437(4) 0.78964(12) 0.4630(4) 0.0343(12) Uani 1 1 d .
O3 O 1.3387(5) 0.80680(12) 0.3338(4) 0.0404(13) Uani 1 1 d .
O4 O 0.3625(4) 0.78276(12) 0.6358(4) 0.0358(13) Uani 1 1 d .
O5 O -0.0349(5) 0.79358(12) 0.7626(4) 0.0373(13) Uani 1 1 d .
O6 O 0.7685(4) 0.64131(11) 0.5101(4) 0.0304(12) Uani 1 1 d .
O7 O 0.5650(4) 0.63852(11) 0.5842(4) 0.0316(12) Uani 1 1 d .
N1 N 0.5669(5) 0.76891(14) 0.5664(5) 0.0278(15) Uani 1 1 d .
H1 H 0.5010 0.7755 0.5817 0.033 Uiso 1 1 calc R
N2 N 0.7353(5) 0.77064(13) 0.5230(5) 0.0280(15) Uani 1 1 d .
H2 H 0.7989 0.7785 0.5061 0.034 Uiso 1 1 calc R
C1 C 0.6010(6) 0.73401(17) 0.5588(6) 0.0254(18) Uani 1 1 d .
C2 C 0.7075(6) 0.73518(18) 0.5294(6) 0.0262(18) Uani 1 1 d .
C3 C 0.7642(6) 0.70457(17) 0.5106(6) 0.0265(18) Uani 1 1 d .
C4 C 0.7125(6) 0.67199(17) 0.5297(6) 0.0269(18) Uani 1 1 d .
C5 C 0.6087(6) 0.67104(17) 0.5609(6) 0.0268(18) Uani 1 1 d .
C6 C 0.5505(6) 0.70251(17) 0.5781(6) 0.0242(17) Uani 1 1 d .
C7 C 0.6504(6) 0.7920(2) 0.5467(6) 0.0295(18) Uani 1 1 d .
C8 C 0.8689(7) 0.70800(17) 0.4752(6) 0.0256(17) Uani 1 1 d .
C9 C 0.9509(7) 0.71823(17) 0.4448(6) 0.0250(17) Uani 1 1 d .
C10 C 1.0515(6) 0.72655(17) 0.4063(6) 0.0259(18) Uani 1 1 d .
C11 C 1.0930(6) 0.76179(17) 0.3974(6) 0.0231(17) Uani 1 1 d .
C12 C 1.1947(6) 0.76666(18) 0.3631(6) 0.0270(18) Uani 1 1 d .
C13 C 1.2540(6) 0.73802(18) 0.3361(6) 0.0303(19) Uani 1 1 d .
H13 H 1.3244 0.7418 0.3144 0.036 Uiso 1 1 calc R
C14 C 1.2122(6) 0.70372(19) 0.3401(6) 0.0314(19) Uani 1 1 d .
H14 H 1.2513 0.6842 0.3180 0.038 Uiso 1 1 calc R
C15 C 1.1129(6) 0.69827(18) 0.3767(6) 0.0295(18) Uani 1 1 d .
H15 H 1.0859 0.6747 0.3818 0.035 Uiso 1 1 calc R
C16 C 1.0281(6) 0.79263(18) 0.4238(6) 0.0264(17) Uani 1 1 d .
C17 C 1.0711(6) 0.82875(17) 0.4066(6) 0.0279(18) Uani 1 1 d .
C18 C 1.1766(6) 0.83373(18) 0.3773(6) 0.0282(18) Uani 1 1 d .
C19 C 1.2447(7) 0.80316(19) 0.3570(6) 0.0300(18) Uani 1 1 d .
C20 C 1.0062(7) 0.85821(18) 0.4227(6) 0.035(2) Uani 1 1 d .
H20 H 0.9332 0.8549 0.4406 0.042 Uiso 1 1 calc R
C21 C 1.0461(7) 0.89198(19) 0.4129(6) 0.0353(19) Uani 1 1 d .
H21 H 1.0011 0.9119 0.4242 0.042 Uiso 1 1 calc R
C22 C 1.1535(7) 0.89684(19) 0.3861(6) 0.038(2) Uani 1 1 d .
H22 H 1.1822 0.9201 0.3800 0.046 Uiso 1 1 calc R
C23 C 1.2175(7) 0.86787(18) 0.3687(6) 0.036(2) Uani 1 1 d .
H23 H 1.2903 0.8713 0.3505 0.043 Uiso 1 1 calc R
C24 C 0.4470(7) 0.70300(17) 0.6162(6) 0.0260(17) Uani 1 1 d .
C25 C 0.3631(7) 0.71147(17) 0.6473(6) 0.0272(18) Uani 1 1 d .
C26 C 0.2620(6) 0.71780(18) 0.6878(6) 0.0282(18) Uani 1 1 d .
C27 C 0.2048(6) 0.68846(19) 0.7162(6) 0.0317(19) Uani 1 1 d .
H27 H 0.2350 0.6654 0.7097 0.038 Uiso 1 1 calc R
C28 C 0.1057(6) 0.69186(18) 0.7536(6) 0.0292(18) Uani 1 1 d .
H28 H 0.0702 0.6715 0.7756 0.035 Uiso 1 1 calc R
C29 C 0.0584(6) 0.72563(18) 0.7587(6) 0.0310(19) Uani 1 1 d .
H29 H -0.0124 0.7282 0.7807 0.037 Uiso 1 1 calc R
C30 C 0.1135(6) 0.75530(18) 0.7320(6) 0.0278(18) Uani 1 1 d .
C31 C 0.2174(6) 0.75228(17) 0.6977(6) 0.0242(17) Uani 1 1 d .
C32 C 0.0599(6) 0.79096(17) 0.7408(6) 0.0260(17) Uani 1 1 d .
C33 C 0.1247(6) 0.82291(17) 0.7225(6) 0.0273(18) Uani 1 1 d .
C34 C 0.2310(7) 0.81996(18) 0.6935(6) 0.0301(19) Uani 1 1 d .
C35 C 0.2765(6) 0.78454(17) 0.6733(6) 0.0273(18) Uani 1 1 d .
C36 C 0.0809(7) 0.85685(19) 0.7353(6) 0.035(2) Uani 1 1 d .
H36 H 0.0079 0.8591 0.7539 0.042 Uiso 1 1 calc R
C37 C 0.1415(7) 0.88666(19) 0.7213(7) 0.040(2) Uani 1 1 d .
H37 H 0.1111 0.9095 0.7303 0.048 Uiso 1 1 calc R
C38 C 0.2484(7) 0.88335(18) 0.6939(6) 0.036(2) Uani 1 1 d .
H38 H 0.2919 0.9041 0.6862 0.043 Uiso 1 1 calc R
C39 C 0.2924(7) 0.85010(18) 0.6774(6) 0.0328(19) Uani 1 1 d .
H39 H 0.3634 0.8481 0.6556 0.039 Uiso 1 1 calc R
C40 C 0.8382(7) 0.62249(18) 0.6156(6) 0.037(2) Uani 1 1 d .
H40A H 0.7864 0.6039 0.6331 0.044 Uiso 1 1 calc R
H40B H 0.8655 0.6392 0.6821 0.044 Uiso 1 1 calc R
C41 C 0.9483(7) 0.6058(2) 0.5962(7) 0.045(2) Uani 1 1 d .
H41A H 0.9998 0.6249 0.5812 0.054 Uiso 1 1 calc R
H41B H 0.9983 0.5935 0.6684 0.054 Uiso 1 1 calc R
C42 C 0.9165(7) 0.57971(18) 0.4968(7) 0.039(2) Uani 1 1 d .
H42A H 0.8691 0.5922 0.4241 0.047 Uiso 1 1 calc R
H42B H 0.8628 0.5610 0.5104 0.047 Uiso 1 1 calc R
C43 C 1.0284(7) 0.5622(2) 0.4809(7) 0.041(2) Uani 1 1 d .
H43A H 1.0818 0.5810 0.4669 0.050 Uiso 1 1 calc R
H43B H 1.0761 0.5499 0.5540 0.050 Uiso 1 1 calc R
C44 C 0.9970(7) 0.53575(19) 0.3817(7) 0.039(2) Uani 1 1 d .
H44A H 0.9414 0.5174 0.3944 0.047 Uiso 1 1 calc R
H44B H 0.9517 0.5482 0.3082 0.047 Uiso 1 1 calc R
C45 C 1.1081(7) 0.51763(19) 0.3688(7) 0.042(2) Uani 1 1 d .
H45A H 1.1544 0.5056 0.4428 0.050 Uiso 1 1 calc R
H45B H 1.1628 0.5359 0.3543 0.050 Uiso 1 1 calc R
C46 C 1.0767(7) 0.4905(2) 0.2710(7) 0.047(2) Uani 1 1 d .
H46A H 1.0244 0.4717 0.2865 0.057 Uiso 1 1 calc R
H46B H 1.0286 0.5022 0.1970 0.057 Uiso 1 1 calc R
C47 C 1.1903(8) 0.4735(2) 0.2579(8) 0.057(3) Uani 1 1 d .
H47A H 1.1658 0.4531 0.2053 0.085 Uiso 1 1 calc GR
H47B H 1.2455 0.4656 0.3342 0.085 Uiso 1 1 calc GR
H47C H 1.2330 0.4909 0.2259 0.085 Uiso 1 1 calc GR
C48 C 0.4712(7) 0.6230(2) 0.4870(7) 0.046(2) Uani 1 1 d .
H48A H 0.5089 0.6108 0.4360 0.055 Uiso 1 1 calc R
H48B H 0.4154 0.6417 0.4410 0.055 Uiso 1 1 calc R
C49 C 0.4007(8) 0.5972(2) 0.5320(9) 0.074(3) Uani 1 1 d .
H49A H 0.3314 0.5880 0.4652 0.089 Uiso 1 1 calc R
H49B H 0.3648 0.6101 0.5832 0.089 Uiso 1 1 calc R
C50 C 0.4721(8) 0.5659(2) 0.5987(8) 0.066(3) Uani 1 1 d .
H50A H 0.5490 0.5744 0.6581 0.079 Uiso 1 1 calc R
H50B H 0.4949 0.5500 0.5448 0.079 Uiso 1 1 calc R
C51 C 0.3940(8) 0.5442(2) 0.6604(9) 0.064(3) Uani 1 1 d .
H51A H 0.3691 0.5603 0.7123 0.077 Uiso 1 1 calc R
H51B H 0.3182 0.5352 0.6006 0.077 Uiso 1 1 calc R
C52 C 0.4632(9) 0.5142(2) 0.7286(9) 0.065(3) Uani 1 1 d .
H52A H 0.5376 0.5234 0.7899 0.077 Uiso 1 1 calc R
H52B H 0.4907 0.4986 0.6770 0.077 Uiso 1 1 calc R
C53 C 0.3892(8) 0.4924(2) 0.7849(8) 0.062(3) Uani 1 1 d .
H53A H 0.3190 0.4818 0.7221 0.075 Uiso 1 1 calc R
H53B H 0.4418 0.4726 0.8273 0.075 Uiso 1 1 calc R
C54 C 0.3386(8) 0.5109(2) 0.8678(8) 0.054(2) Uani 1 1 d .
H54A H 0.4062 0.5241 0.9257 0.065 Uiso 1 1 calc R
H54B H 0.2762 0.5285 0.8239 0.065 Uiso 1 1 calc R
C55 C 0.2811(8) 0.4863(2) 0.9307(8) 0.060(3) Uani 1 1 d .
H55A H 0.2122 0.4737 0.8743 0.090 Uiso 1 1 calc GR
H55B H 0.2509 0.5000 0.9835 0.090 Uiso 1 1 calc GR
H55C H 0.3426 0.4691 0.9756 0.090 Uiso 1 1 calc GR

loop_
_atom_site_aniso_label
_atom_site_aniso_U_11
_atom_site_aniso_U_22
_atom_site_aniso_U_33
_atom_site_aniso_U_23
_atom_site_aniso_U_13
_atom_site_aniso_U_12
Cl3S 0.0883(18) 0.0448(13) 0.0592(17) -0.0067(11) 0.0361(14) -0.0060(12)
Cl4S 0.089(2) 0.0465(15) 0.125(3) -0.0086(15) -0.0086(18) 0.0269(14)
Cl5S 0.0674(17) 0.0404(13) 0.146(3) -0.0227(15) 0.0274(17) -0.0183(12)
Cl6S 0.112(2) 0.0554(15) 0.0692(19) 0.0078(13) 0.0465(16) -0.0084(14)
C1S 0.064(8) 0.034(6) 0.219(16) -0.033(7) -0.028(9) 0.013(6)
C2S 0.045(7) 0.030(6) 0.255(18) -0.024(8) 0.006(9) -0.005(5)
O1 0.046(3) 0.018(3) 0.046(4) 0.000(2) 0.018(3) 0.000(2)
O2 0.038(3) 0.031(3) 0.037(3) 0.000(2) 0.018(3) 0.002(2)
O3 0.040(3) 0.039(3) 0.047(4) 0.005(3) 0.021(3) -0.003(3)
O4 0.035(3) 0.031(3) 0.046(4) 0.000(2) 0.020(3) -0.002(2)
O5 0.038(3) 0.031(3) 0.049(4) 0.003(2) 0.025(3) 0.001(3)
O6 0.039(3) 0.024(3) 0.029(3) -0.001(2) 0.012(3) 0.007(2)
O7 0.042(3) 0.026(3) 0.029(3) 0.003(2) 0.014(3) 0.000(2)
N1 0.025(3) 0.030(4) 0.033(4) -0.004(3) 0.016(3) 0.004(3)
N2 0.031(4) 0.020(3) 0.041(4) -0.004(3) 0.021(3) 0.000(3)
C1 0.035(5) 0.018(4) 0.022(5) -0.002(3) 0.007(4) 0.000(3)
C2 0.027(4) 0.031(5) 0.019(5) 0.004(3) 0.005(4) 0.000(4)
C3 0.034(5) 0.023(4) 0.025(5) 0.000(3) 0.013(4) -0.001(4)
C4 0.037(5) 0.026(5) 0.017(4) -0.003(3) 0.008(4) 0.002(4)
C5 0.029(4) 0.026(5) 0.026(5) -0.002(3) 0.009(4) -0.005(4)
C6 0.030(4) 0.027(5) 0.020(4) -0.002(3) 0.015(3) 0.002(4)
C7 0.023(4) 0.042(5) 0.023(5) -0.002(4) 0.007(3) -0.007(4)
C8 0.032(5) 0.023(4) 0.017(5) -0.002(3) 0.002(4) -0.001(4)
C9 0.028(5) 0.020(4) 0.020(5) -0.001(3) 0.001(4) 0.001(3)
C10 0.024(4) 0.030(4) 0.023(5) -0.001(3) 0.007(3) -0.003(4)
C11 0.017(4) 0.032(5) 0.017(4) -0.001(3) 0.002(3) 0.005(3)
C12 0.024(4) 0.035(5) 0.023(5) 0.007(3) 0.011(4) 0.009(4)
C13 0.025(4) 0.037(5) 0.032(5) 0.004(4) 0.013(4) -0.003(4)
C14 0.030(5) 0.032(5) 0.034(5) 0.002(4) 0.014(4) 0.010(4)
C15 0.032(5) 0.022(4) 0.031(5) -0.002(3) 0.006(4) 0.005(4)
C16 0.029(4) 0.033(5) 0.016(4) -0.002(3) 0.007(4) 0.007(4)
C17 0.036(5) 0.027(5) 0.019(5) -0.003(3) 0.007(4) 0.004(4)
C18 0.025(4) 0.030(5) 0.028(5) 0.000(3) 0.007(4) 0.002(4)
C19 0.025(4) 0.041(5) 0.023(5) -0.002(3) 0.007(4) -0.001(4)
C20 0.037(5) 0.037(5) 0.029(5) 0.002(4) 0.008(4) -0.003(4)
C21 0.038(5) 0.028(5) 0.044(5) 0.004(4) 0.018(4) 0.003(4)
C22 0.058(6) 0.027(5) 0.033(5) 0.000(4) 0.021(4) -0.001(4)
C23 0.050(5) 0.027(5) 0.041(5) 0.001(4) 0.030(4) 0.004(4)
C24 0.041(5) 0.017(4) 0.020(4) -0.001(3) 0.010(4) -0.005(4)
C25 0.034(5) 0.021(4) 0.025(5) 0.004(3) 0.008(4) -0.003(4)
C26 0.022(4) 0.035(5) 0.023(5) 0.000(3) 0.003(3) -0.005(4)
C27 0.031(5) 0.032(5) 0.029(5) -0.002(4) 0.006(4) 0.001(4)
C28 0.035(5) 0.027(5) 0.025(5) 0.005(3) 0.009(4) -0.005(4)
C29 0.028(4) 0.038(5) 0.028(5) -0.001(4) 0.010(4) -0.006(4)
C30 0.031(5) 0.033(5) 0.015(5) 0.000(3) 0.002(4) -0.002(4)
C31 0.025(4) 0.025(4) 0.024(5) -0.002(3) 0.010(4) -0.001(3)
C32 0.027(5) 0.031(5) 0.019(4) 0.000(3) 0.006(4) -0.002(4)
C33 0.034(5) 0.031(5) 0.013(4) 0.000(3) 0.003(4) 0.004(4)
C34 0.033(5) 0.030(5) 0.025(5) 0.004(3) 0.006(4) 0.000(4)
C35 0.030(5) 0.028(5) 0.021(5) -0.002(3) 0.005(4) -0.001(4)
C36 0.035(5) 0.041(5) 0.030(5) 0.000(4) 0.011(4) 0.000(4)
C37 0.045(5) 0.030(5) 0.045(6) -0.006(4) 0.016(4) 0.004(4)
C38 0.051(5) 0.020(4) 0.032(5) 0.003(3) 0.009(4) -0.006(4)
C39 0.036(5) 0.038(5) 0.026(5) 0.002(4) 0.013(4) -0.005(4)
C40 0.052(5) 0.024(4) 0.034(5) -0.001(4) 0.015(4) 0.002(4)
C41 0.041(5) 0.041(5) 0.053(6) 0.001(4) 0.016(4) 0.011(4)
C42 0.046(5) 0.027(4) 0.041(5) 0.001(4) 0.010(4) 0.004(4)
C43 0.039(5) 0.041(5) 0.046(6) 0.001(4) 0.017(4) 0.008(4)
C44 0.045(5) 0.043(5) 0.034(5) 0.000(4) 0.018(4) 0.008(4)
C45 0.055(5) 0.040(5) 0.036(5) 0.002(4) 0.022(4) 0.005(4)
C46 0.049(5) 0.047(5) 0.049(6) 0.002(4) 0.021(5) 0.013(4)
C47 0.073(7) 0.037(5) 0.073(7) -0.001(5) 0.042(6) 0.005(5)
C48 0.049(5) 0.039(5) 0.038(6) 0.005(4) -0.001(4) -0.007(4)
C49 0.057(6) 0.065(6) 0.075(8) 0.025(6) -0.010(5) -0.031(5)
C50 0.072(7) 0.040(5) 0.065(7) 0.006(5) -0.002(5) -0.015(5)
C51 0.051(6) 0.053(6) 0.083(8) 0.002(5) 0.018(5) -0.017(5)
C52 0.067(7) 0.049(6) 0.077(8) -0.001(5) 0.025(6) -0.007(5)
C53 0.059(6) 0.052(6) 0.080(8) -0.007(5) 0.029(6) -0.012(5)
C54 0.067(6) 0.041(5) 0.058(7) 0.008(5) 0.025(5) -0.004(5)
C55 0.068(6) 0.055(6) 0.054(6) -0.001(5) 0.016(5) -0.010(5)

loop_
_atom_type_symbol
_atom_type_description
_atom_type_scat_dispersion_real
_atom_type_scat_dispersion_imag
_atom_type_scat_source
C C 0.0181 0.0091 'International Tables Vol C Tables 4.2.6.8 and 6.1.1.4'
H H 0.0000 0.0000 'International Tables Vol C Tables 4.2.6.8 and 6.1.1.4'
Cl Cl 0.3639 0.7018 'International Tables Vol C Tables 4.2.6.8 and 6.1.1.4'
N N 0.0311 0.0180 'International Tables Vol C Tables 4.2.6.8 and 6.1.1.4'
O O 0.0492 0.0322 'International Tables Vol C Tables 4.2.6.8 and 6.1.1.4'

loop_
_geom_angle_atom_site_label_1
_geom_angle_atom_site_label_2
_geom_angle_atom_site_label_3
_geom_angle
Cl3S C1S H1S 111.3
Cl4S C1S Cl3S 105.7(7)
Cl4S C1S H1S 111.3
C2S C1S Cl3S 95.0(11)
C2S C1S Cl4S 120.9(10)
C2S C1S H1S 111.3
Cl5S C2S Cl6S 107.1(7)
Cl5S C2S H2S 110.2
Cl6S C2S H2S 110.2
C1S C2S Cl5S 122.2(9)
C1S C2S Cl6S 95.5(11)
C1S C2S H2S 110.2
C4 O6 C40 113.7(5)
C5 O7 C48 114.4(5)
C1 N1 H1 124.6
C7 N1 H1 124.6
C7 N1 C1 110.8(6)
C2 N2 H2 124.5
C7 N2 H2 124.5
C7 N2 C2 111.0(6)
N1 C1 C2 106.5(6)
C6 C1 N1 131.2(6)
C6 C1 C2 122.3(6)
N2 C2 C1 106.7(6)
N2 C2 C3 131.6(6)
C3 C2 C1 121.7(6)
C2 C3 C4 116.3(6)
C2 C3 C8 118.4(6)
C4 C3 C8 125.3(6)
O6 C4 C3 116.4(6)
C5 C4 O6 122.0(6)
C5 C4 C3 121.6(6)
O7 C5 C6 118.8(6)
C4 C5 O7 119.5(6)
C4 C5 C6 121.6(6)
C1 C6 C5 116.4(6)
C1 C6 C24 119.8(6)
C5 C6 C24 123.7(6)
O1 C7 N1 126.8(7)
O1 C7 N2 128.2(6)
N2 C7 N1 105.0(6)
C9 C8 C3 166.3(7)
C8 C9 C10 173.8(7)
C11 C10 C9 124.1(6)
C15 C10 C9 117.5(6)
C15 C10 C11 118.4(6)
C10 C11 C16 120.3(6)
C12 C11 C10 119.2(6)
C12 C11 C16 120.5(6)
C11 C12 C19 121.0(6)
C13 C12 C11 120.7(6)
C13 C12 C19 118.2(6)
C12 C13 H13 119.6
C12 C13 C14 120.9(6)
C14 C13 H13 119.6
C13 C14 H14 120.4
C15 C14 C13 119.2(6)
C15 C14 H14 120.4
C10 C15 H15 119.2
C14 C15 C10 121.6(7)
C14 C15 H15 119.2
O2 C16 C11 122.9(6)
O2 C16 C17 119.1(6)
C11 C16 C17 117.9(6)
C18 C17 C16 121.5(6)
C20 C17 C16 119.1(6)
C20 C17 C18 119.3(6)
C17 C18 C19 120.4(6)
C23 C18 C17 119.7(6)
C23 C18 C19 119.9(6)
O3 C19 C12 120.1(6)
O3 C19 C18 121.6(7)
C18 C19 C12 118.2(6)
C17 C20 H20 119.5
C21 C20 C17 120.9(7)
C21 C20 H20 119.5
C20 C21 H21 120.3
C20 C21 C22 119.5(7)
C22 C21 H21 120.3
C21 C22 H22 120.0
C23 C22 C21 120.0(7)
C23 C22 H22 120.0
C18 C23 H23 119.7
C22 C23 C18 120.5(7)
C22 C23 H23 119.7
C25 C24 C6 165.3(7)
C24 C25 C26 174.0(7)
C27 C26 C25 117.8(6)
C27 C26 C31 119.2(6)
C31 C26 C25 122.9(6)
C26 C27 H27 119.0
C28 C27 C26 122.0(7)
C28 C27 H27 119.0
C27 C28 H28 120.5
C27 C28 C29 118.9(6)
C29 C28 H28 120.5
C28 C29 H29 119.7
C30 C29 C28 120.5(7)
C30 C29 H29 119.7
C29 C30 C31 121.1(6)
C29 C30 C32 118.2(6)
C31 C30 C32 120.7(6)
C26 C31 C35 122.1(6)
C30 C31 C26 118.2(6)
C30 C31 C35 119.8(6)
O5 C32 C30 120.9(6)
O5 C32 C33 120.7(6)
C33 C32 C30 118.4(6)
C34 C33 C32 120.8(6)
C34 C33 C36 118.9(6)
C36 C33 C32 120.3(6)
C33 C34 C35 120.5(6)
C39 C34 C33 120.6(7)
C39 C34 C35 118.9(7)
O4 C35 C31 121.3(6)
O4 C35 C34 119.2(6)
C31 C35 C34 119.4(6)
C33 C36 H36 119.5
C37 C36 C33 121.0(7)
C37 C36 H36 119.5
C36 C37 H37 120.2
C36 C37 C38 119.5(7)
C38 C37 H37 120.2
C37 C38 H38 119.5
C39 C38 C37 120.9(7)
C39 C38 H38 119.5
C34 C39 C38 119.0(7)
C34 C39 H39 120.5
C38 C39 H39 120.5
O6 C40 H40A 110.2
O6 C40 H40B 110.2
O6 C40 C41 107.7(6)
H40A C40 H40B 108.5
C41 C40 H40A 110.2
C41 C40 H40B 110.2
C40 C41 H41A 108.7
C40 C41 H41B 108.7
H41A C41 H41B 107.6
C42 C41 C40 114.4(6)
C42 C41 H41A 108.7
C42 C41 H41B 108.7
C41 C42 H42A 108.8
C41 C42 H42B 108.8
C41 C42 C43 113.7(6)
H42A C42 H42B 107.7
C43 C42 H42A 108.8
C43 C42 H42B 108.8
C42 C43 H43A 108.8
C42 C43 H43B 108.8
H43A C43 H43B 107.7
C44 C43 C42 113.9(6)
C44 C43 H43A 108.8
C44 C43 H43B 108.8
C43 C44 H44A 108.8
C43 C44 H44B 108.8
H44A C44 H44B 107.7
C45 C44 C43 113.7(6)
C45 C44 H44A 108.8
C45 C44 H44B 108.8
C44 C45 H45A 108.8
C44 C45 H45B 108.8
C44 C45 C46 113.8(7)
H45A C45 H45B 107.7
C46 C45 H45A 108.8
C46 C45 H45B 108.8
C45 C46 H46A 109.1
C45 C46 H46B 109.1
H46A C46 H46B 107.8
C47 C46 C45 112.6(7)
C47 C46 H46A 109.1
C47 C46 H46B 109.1
C46 C47 H47A 109.5
C46 C47 H47B 109.5
C46 C47 H47C 109.5
H47A C47 H47B 109.5
H47A C47 H47C 109.5
H47B C47 H47C 109.5
O7 C48 H48A 110.1
O7 C48 H48B 110.1
O7 C48 C49 108.2(7)
H48A C48 H48B 108.4
C49 C48 H48A 110.1
C49 C48 H48B 110.0
C48 C49 H49A 108.2
C48 C49 H49B 108.2
C48 C49 C50 116.3(8)
H49A C49 H49B 107.4
C50 C49 H49A 108.2
C50 C49 H49B 108.2
C49 C50 H50A 109.4
C49 C50 H50B 109.4
C49 C50 C51 111.4(8)
H50A C50 H50B 108.0
C51 C50 H50A 109.4
C51 C50 H50B 109.4
C50 C51 H51A 109.2
C50 C51 H51B 109.2
H51A C51 H51B 107.9
C52 C51 C50 112.3(8)
C52 C51 H51A 109.2
C52 C51 H51B 109.2
C51 C52 H52A 108.9
C51 C52 H52B 108.9
C51 C52 C53 113.2(8)
H52A C52 H52B 107.7
C53 C52 H52A 108.9
C53 C52 H52B 108.9
C52 C53 H53A 107.8
C52 C53 H53B 107.8
H53A C53 H53B 107.2
C54 C53 C52 117.9(7)
C54 C53 H53A 107.8
C54 C53 H53B 107.8
C53 C54 H54A 108.8
C53 C54 H54B 108.8
H54A C54 H54B 107.7
C55 C54 C53 113.8(7)
C55 C54 H54A 108.8
C55 C54 H54B 108.8
C54 C55 H55A 109.5
C54 C55 H55B 109.5
C54 C55 H55C 109.5
H55A C55 H55B 109.5
H55A C55 H55C 109.5
H55B C55 H55C 109.5

loop_
_geom_bond_atom_site_label_1
_geom_bond_atom_site_label_2
_geom_bond_distance
Cl3S C1S 1.983(16)
Cl4S C1S 1.774(10)
Cl5S C2S 1.775(10)
Cl6S C2S 1.992(16)
C1S H1S 1.0000
C1S C2S 1.267(14)
C2S H2S 1.0000
O1 C7 1.224(8)
O2 C16 1.231(8)
O3 C19 1.222(8)
O4 C35 1.232(8)
O5 C32 1.217(8)
O6 C4 1.385(8)
O6 C40 1.452(8)
O7 C5 1.391(8)
O7 C48 1.431(8)
N1 H1 0.8800
N1 C1 1.384(8)
N1 C7 1.381(9)
N2 H2 0.8800
N2 C2 1.382(8)
N2 C7 1.375(9)
C1 C2 1.397(9)
C1 C6 1.378(9)
C2 C3 1.383(9)
C3 C4 1.419(9)
C3 C8 1.425(10)
C4 C5 1.378(9)
C5 C6 1.414(9)
C6 C24 1.425(10)
C8 C9 1.194(9)
C9 C10 1.430(10)
C10 C11 1.428(9)
C10 C15 1.395(9)
C11 C12 1.389(9)
C11 C16 1.478(9)
C12 C13 1.377(9)
C12 C19 1.503(10)
C13 H13 0.9500
C13 C14 1.386(9)
C14 H14 0.9500
C14 C15 1.383(9)
C15 H15 0.9500
C16 C17 1.488(10)
C17 C18 1.396(9)
C17 C20 1.390(9)
C18 C19 1.463(10)
C18 C23 1.387(9)
C20 H20 0.9500
C20 C21 1.372(9)
C21 H21 0.9500
C21 C22 1.401(10)
C22 H22 0.9500
C22 C23 1.375(9)
C23 H23 0.9500
C24 C25 1.201(9)
C25 C26 1.436(10)
C26 C27 1.392(9)
C26 C31 1.417(9)
C27 H27 0.9500
C27 C28 1.377(9)
C28 H28 0.9500
C28 C29 1.394(9)
C29 H29 0.9500
C29 C30 1.380(9)
C30 C31 1.407(9)
C30 C32 1.498(9)
C31 C35 1.474(9)
C32 C33 1.475(9)
C33 C34 1.395(10)
C33 C36 1.403(9)
C34 C35 1.486(9)
C34 C39 1.388(9)
C36 H36 0.9500
C36 C37 1.365(10)
C37 H37 0.9500
C37 C38 1.392(10)
C38 H38 0.9500
C38 C39 1.392(9)
C39 H39 0.9500
C40 H40A 0.9900
C40 H40B 0.9900
C40 C41 1.509(10)
C41 H41A 0.9900
C41 H41B 0.9900
C41 C42 1.508(10)
C42 H42A 0.9900
C42 H42B 0.9900
C42 C43 1.522(10)
C43 H43A 0.9900
C43 H43B 0.9900
C43 C44 1.517(10)
C44 H44A 0.9900
C44 H44B 0.9900
C44 C45 1.510(10)
C45 H45A 0.9900
C45 H45B 0.9900
C45 C46 1.521(10)
C46 H46A 0.9900
C46 H46B 0.9900
C46 C47 1.517(10)
C47 H47A 0.9800
C47 H47B 0.9800
C47 H47C 0.9800
C48 H48A 0.9900
C48 H48B 0.9900
C48 C49 1.491(11)
C49 H49A 0.9900
C49 H49B 0.9900
C49 C50 1.507(11)
C50 H50A 0.9900
C50 H50B 0.9900
C50 C51 1.587(12)
C51 H51A 0.9900
C51 H51B 0.9900
C51 C52 1.469(11)
C52 H52A 0.9900
C52 H52B 0.9900
C52 C53 1.511(11)
C53 H53A 0.9900
C53 H53B 0.9900
C53 C54 1.504(11)
C54 H54A 0.9900
C54 H54B 0.9900
C54 C55 1.499(11)
C55 H55A 0.9800
C55 H55B 0.9800
C55 H55C 0.9800

loop_
_geom_hbond_atom_site_label_D
_geom_hbond_atom_site_label_H
_geom_hbond_atom_site_label_A
_geom_hbond_distance_DH
_geom_hbond_distance_HA
_geom_hbond_distance_DA
_geom_hbond_angle_DHA
C1S H1S O1 1.00 2.21 2.836(10) 119.5
C2S H2S O1 1.00 2.22 2.852(10) 119.6
N1 H1 O4 0.88 1.95 2.819(7) 169.5
N2 H2 O2 0.88 1.96 2.840(7) 172.6

loop_
_geom_torsion_atom_site_label_1
_geom_torsion_atom_site_label_2
_geom_torsion_atom_site_label_3
_geom_torsion_atom_site_label_4
_geom_torsion
Cl3S C1S C2S Cl5S -70.2(12)
Cl3S C1S C2S Cl6S 175.6(4)
Cl4S C1S C2S Cl5S 41(2)
Cl4S C1S C2S Cl6S -72.8(12)
O2 C16 C17 C18 171.3(7)
O2 C16 C17 C20 -7.2(10)
O5 C32 C33 C34 -177.8(7)
O5 C32 C33 C36 2.9(10)
O6 C4 C5 O7 6.2(10)
O6 C4 C5 C6 -178.5(6)
O6 C40 C41 C42 -60.1(8)
O7 C5 C6 C1 177.1(6)
O7 C5 C6 C24 -1.2(10)
O7 C48 C49 C50 -62.8(11)
N1 C1 C2 N2 1.4(7)
N1 C1 C2 C3 -177.7(6)
N1 C1 C6 C5 179.3(7)
N1 C1 C6 C24 -2.3(12)
N2 C2 C3 C4 177.6(7)
N2 C2 C3 C8 -1.9(11)
C1 N1 C7 O1 -179.6(7)
C1 N1 C7 N2 1.8(7)
C1 C2 C3 C4 -3.6(10)
C1 C2 C3 C8 176.9(6)
C1 C6 C24 C25 -1(3)
C2 N2 C7 O1 -179.5(7)
C2 N2 C7 N1 -0.9(7)
C2 C1 C6 C5 -3.0(10)
C2 C1 C6 C24 175.4(6)
C2 C3 C4 O6 179.5(6)
C2 C3 C4 C5 2.4(10)
C2 C3 C8 C9 -5(3)
C3 C4 C5 O7 -176.9(6)
C3 C4 C5 C6 -1.6(11)
C4 O6 C40 C41 -145.8(6)
C4 C3 C8 C9 176(3)
C4 C5 C6 C1 1.8(10)
C4 C5 C6 C24 -176.6(7)
C5 O7 C48 C49 -158.4(7)
C5 C6 C24 C25 178(3)
C6 C1 C2 N2 -176.8(6)
C6 C1 C2 C3 4.1(11)
C7 N1 C1 C2 -2.0(8)
C7 N1 C1 C6 175.9(7)
C7 N2 C2 C1 -0.3(8)
C7 N2 C2 C3 178.7(7)
C8 C3 C4 O6 -1.1(10)
C8 C3 C4 C5 -178.2(7)
C9 C10 C11 C12 177.6(6)
C9 C10 C11 C16 -2.7(10)
C9 C10 C15 C14 -179.1(6)
C10 C11 C12 C13 1.1(10)
C10 C11 C12 C19 -177.6(6)
C10 C11 C16 O2 6.1(10)
C10 C11 C16 C17 -176.6(6)
C11 C10 C15 C14 0.4(10)
C11 C12 C13 C14 1.3(11)
C11 C12 C19 O3 175.4(7)
C11 C12 C19 C18 -5.8(10)
C11 C16 C17 C18 -6.1(10)
C11 C16 C17 C20 175.4(6)
C12 C11 C16 O2 -174.2(7)
C12 C11 C16 C17 3.1(9)
C12 C13 C14 C15 -2.8(11)
C13 C12 C19 O3 -3.3(10)
C13 C12 C19 C18 175.6(6)
C13 C14 C15 C10 1.9(11)
C15 C10 C11 C12 -1.9(10)
C15 C10 C11 C16 177.8(6)
C16 C11 C12 C13 -178.6(6)
C16 C11 C12 C19 2.7(10)
C16 C17 C18 C19 3.1(10)
C16 C17 C18 C23 -176.3(6)
C16 C17 C20 C21 177.0(7)
C17 C18 C19 O3 -178.4(7)
C17 C18 C19 C12 2.8(10)
C17 C18 C23 C22 -1.4(11)
C17 C20 C21 C22 0.1(11)
C18 C17 C20 C21 -1.6(11)
C19 C12 C13 C14 180.0(6)
C19 C18 C23 C22 179.2(7)
C20 C17 C18 C19 -178.4(6)
C20 C17 C18 C23 2.2(11)
C20 C21 C22 C23 0.7(11)
C21 C22 C23 C18 0.0(11)
C23 C18 C19 O3 1.0(11)
C23 C18 C19 C12 -177.9(7)
C25 C26 C27 C28 -178.7(7)
C25 C26 C31 C30 176.5(7)
C25 C26 C31 C35 -3.6(11)
C26 C27 C28 C29 2.6(11)
C26 C31 C35 O4 4.9(11)
C26 C31 C35 C34 -175.6(6)
C27 C26 C31 C30 -2.3(10)
C27 C26 C31 C35 177.6(6)
C27 C28 C29 C30 -3.0(10)
C28 C29 C30 C31 0.8(10)
C28 C29 C30 C32 -179.1(6)
C29 C30 C31 C26 1.8(10)
C29 C30 C31 C35 -178.1(6)
C29 C30 C32 O5 -5.2(10)
C29 C30 C32 C33 174.7(6)
C30 C31 C35 O4 -175.2(7)
C30 C31 C35 C34 4.4(10)
C30 C32 C33 C34 2.4(9)
C30 C32 C33 C36 -177.0(6)
C31 C26 C27 C28 0.1(11)
C31 C30 C32 O5 174.9(7)
C31 C30 C32 C33 -5.2(9)
C32 C30 C31 C26 -178.3(6)
C32 C30 C31 C35 1.8(10)
C32 C33 C34 C35 3.8(10)
C32 C33 C34 C39 -179.4(6)
C32 C33 C36 C37 178.4(7)
C33 C34 C35 O4 172.3(7)
C33 C34 C35 C31 -7.3(10)
C33 C34 C39 C38 1.7(11)
C33 C36 C37 C38 0.1(11)
C34 C33 C36 C37 -0.9(11)
C35 C34 C39 C38 178.6(7)
C36 C33 C34 C35 -176.9(6)
C36 C33 C34 C39 0.0(10)
C36 C37 C38 C39 1.7(12)
C37 C38 C39 C34 -2.6(11)
C39 C34 C35 O4 -4.6(10)
C39 C34 C35 C31 175.8(6)
C40 O6 C4 C3 108.0(7)
C40 O6 C4 C5 -74.9(8)
C40 C41 C42 C43 -178.1(6)
C41 C42 C43 C44 179.6(7)
C42 C43 C44 C45 -178.1(6)
C43 C44 C45 C46 178.7(7)
C44 C45 C46 C47 178.3(7)
C48 O7 C5 C4 -94.4(8)
C48 O7 C5 C6 90.2(8)
C48 C49 C50 C51 170.0(8)
C49 C50 C51 C52 -178.4(8)
C50 C51 C52 C53 -178.0(8)
C51 C52 C53 C54 -59.0(12)
C52 C53 C54 C55 -172.4(8)
